data_7222720
loop_
_publ_author_name
'Pohl, S.'

_publ_section_title
;
 Al2 Sb2 I12. Vierkern-Einheiten in einem 1:1- Addukt aus Al I3 und Sb I3
;
_journal_name_full
;
Zeitschrift fuer Naturforschung, Teil B. Anorganische Chemie, Organische 
Chemie (33,1978-41,1986)
;
_journal_page_first 1539
_journal_page_last 1542
_journal_volume 38
_journal_year 1983
_chemical_formula_sum 'Al2 I12 Sb2'
_chemical_name_systematic '(Sb2 Al2 I4) I8'
_space_group_IT_number 12
_symmetry_space_group_name_Hall '-C 2y'
_symmetry_space_group_name_H-M 'C 1 2/m 1'
_cell_angle_alpha 90
_cell_angle_beta 119.33
_cell_angle_gamma 90
_cell_formula_units_Z 2
_cell_length_a 16.44
_cell_length_b 13.183
_cell_length_c 7.289
_cell_volume 1377.233
_citation_journal_id_ASTM ZNBAD2
_cod_data_source_file Pohl_ZNBAD2_1983_572.cif
_cod_data_source_block Al2I12Sb2
_cod_database_code 7222720

loop_
_symmetry_equiv_pos_as_xyz
x,y,z
-x,y,-z
-x,-y,-z
x,-y,z
x+1/2,y+1/2,z
-x+1/2,y+1/2,-z
-x+1/2,-y+1/2,-z
x+1/2,-y+1/2,z

loop_
_atom_site_label
_atom_site_type_symbol
_atom_site_fract_x
_atom_site_fract_y
_atom_site_fract_z
_atom_site_occupancy
_atom_site_U_iso_or_equiv
I1 I-1 0.1124 0.3311 0.2999 1 0.0
Al1 Al+3 0.2032 0 0.0433 1 0.0
Sb1 Sb+3 0 0.1976 0 1 0.0
I2 I-1 0.1297 0.157 -0.193 1 0.0
I4 I-1 0.3744 0 0.1972 1 0.0
I3 I-1 0.1535 0 0.3237 1 0.0
